data_9013890
loop_
_publ_author_name
'Martinez-Ripoll M'
'Martinez-Carrera S'
'Garcia-Blanco S'

_publ_section_title
;
 The crystal structure of copper metaborate, CuB2O4
;
_journal_name_full 'Acta Crystallographica, Section B'
_journal_page_first 677
_journal_page_last 681
_journal_paper_doi 10.1107/S0567740871002760
_journal_volume 27
_journal_year 1971
_chemical_compound_source Synthetic
_chemical_formula_sum 'B2 Cu O4'
_chemical_name_mineral Santarosaite
_space_group_IT_number 122
_symmetry_space_group_name_Hall 'I -4 2bw'
_symmetry_space_group_name_H-M 'I -4 2 d'
_cell_angle_alpha 90
_cell_angle_beta 90
_cell_angle_gamma 90
_cell_length_a 11.484
_cell_length_b 11.484
_cell_length_c 5.620
_cell_formula_units_Z 12
_cell_volume 741.178
_database_code_amcsd 0009389
_exptl_crystal_density_diffrn 4.010
_cod_original_formula_sum 'Cu B2 O4'
_cod_database_code 9013890

loop_
_space_group_symop_operation_xyz
x,y,z
1/2+x,1/2+y,1/2+z
1/2-y,-x,3/4+z
-y,1/2-x,1/4+z
y,-x,-z
1/2+y,1/2-x,1/2-z
-x,1/2+y,1/4-z
1/2-x,+y,3/4-z
-x,-y,z
1/2-x,1/2-y,1/2+z
1/2+y,x,3/4+z
+y,1/2+x,1/4+z
-y,x,-z
1/2-y,1/2+x,1/2-z
x,1/2-y,1/4-z
1/2+x,-y,3/4-z

loop_
_atom_site_label
_atom_site_fract_x
_atom_site_fract_y
_atom_site_fract_z
_atom_site_U_iso_or_equiv
Cu1 0.00000 0.00000 0.50000 0.00950
Cu2 0.08150 0.25000 0.12500 0.00963
B1 0.18380 0.14840 0.69920 0.00127
B2 -0.00110 0.25000 0.62500 0.00127
O1 0.15900 0.07080 0.49810 0.00253
O2 0.25280 0.25000 0.62500 0.00253
O3 0.25000 0.08270 0.87500 0.01115
O4 0.07450 0.18900 0.79560 0.00253

loop_
_cod_related_entry_id
_cod_related_entry_database
_cod_related_entry_code
1 AMCSD 0009389
